data_4325514
loop_
_publ_author_name
'Traian D. Pasatoiu'
'Jean-Pascal Sutter'
'Augustin M. Madalan'
'Fatima Zohra Chiboub Fellah'
'Carine Duhayon'
'Marius Andruh'

_publ_contact_author_email 'jean-pascal.sutter@lcc-toulouse.fr '
_publ_contact_author_fax '(33) 5 61 55 30 03'
_publ_contact_author_name 'JP Sutter'
_publ_contact_author_phone '(33) 5 61 33 31 57'
_publ_section_title
;
 Preparation, Crystal Structures, and Magnetic Features for a Series of
 Dinuclear [NiIILnIII] Schiff-Base Complexes: Evidence for Slow Relaxation
 of the Magnetization for the DyIII Derivative
;
_journal_name_full 'Inorganic Chemistry'
_journal_page_first 5890
_journal_page_last 5898
_journal_paper_doi 10.1021/ic2004276
_journal_volume 50
_journal_year 2011
_chemical_formula_moiety 'C21 H31 Dy N4 Ni O11, C2 H3 N, 2(N O3), H2 O'
_chemical_formula_sum 'C23 H36 Dy N7 Ni O18'
_chemical_formula_weight 919.79
_space_group_IT_number 14
_symmetry_cell_setting monoclinic
_symmetry_space_group_name_Hall '-P 2ybc'
_symmetry_space_group_name_H-M 'P 1 21/c 1'
_atom_sites_solution_hydrogens geom
_atom_sites_solution_primary direct
_audit_creation_date 09-07-06
_audit_creation_method CRYSTALS_ver_12.86
_cell_angle_alpha 90
_cell_angle_beta 98.6689(18)
_cell_angle_gamma 90
_cell_formula_units_Z 4
_cell_length_a 13.5166(2)
_cell_length_b 10.4131(2)
_cell_length_c 24.2996(5)
_cell_measurement_reflns_used 24930
_cell_measurement_temperature 180
_cell_measurement_theta_max 29
_cell_measurement_theta_min 3
_cell_volume 3381.09(11)
_computing_cell_refinement 'CrysAlis RED, (Oxford Diffraction, 2002)'
_computing_data_collection 'Xcalibur, (Oxford Diffraction, 2002)'
_computing_data_reduction 'CrysAlis RED, (Oxford Diffraction, 2002)'
_computing_molecular_graphics 'CAMERON (Watkin et al., 1996)'
_computing_publication_material 'CRYSTALS (Betteridge et al., 2003)'
_computing_structure_refinement 'CRYSTALS (Betteridge et al., 2003)'
_computing_structure_solution 'SIR92 (Altomare et al., 1994)'
_diffrn_ambient_temperature 180
_diffrn_measured_fraction_theta_full 0.995
_diffrn_measured_fraction_theta_max 0.993
_diffrn_measurement_device 'Oxford Diffraction XCALIBUR'
_diffrn_measurement_device_type Area
_diffrn_measurement_method '\f & \w scans'
_diffrn_radiation_monochromator graphite
_diffrn_radiation_type 'Mo K\a'
_diffrn_radiation_wavelength 0.71073
_diffrn_reflns_av_R_equivalents 0.022
_diffrn_reflns_limit_h_max 18
_diffrn_reflns_limit_h_min -18
_diffrn_reflns_limit_k_max 9
_diffrn_reflns_limit_k_min -14
_diffrn_reflns_limit_l_max 33
_diffrn_reflns_limit_l_min -33
_diffrn_reflns_number 31666
_diffrn_reflns_theta_full 28.505
_diffrn_reflns_theta_max 29.087
_diffrn_reflns_theta_min 3.049
_diffrn_standards_number 0
_exptl_absorpt_coefficient_mu 2.837
_exptl_absorpt_correction_T_max 0.49
_exptl_absorpt_correction_T_min 0.46
_exptl_absorpt_correction_type multi-scan
_exptl_absorpt_process_details 'Blessing, acta cryst. (1995), a51, 33-38'
_exptl_crystal_colour violet
_exptl_crystal_density_diffrn 1.807
_exptl_crystal_description block
_exptl_crystal_F_000 1844
_exptl_crystal_size_max 0.25
_exptl_crystal_size_mid 0.25
_exptl_crystal_size_min 0.25
_refine_diff_density_max 1.13
_refine_diff_density_min -1.37
_refine_ls_extinction_method none
_refine_ls_goodness_of_fit_ref 1.1112
_refine_ls_hydrogen_treatment constr
_refine_ls_matrix_type full
_refine_ls_number_parameters 451
_refine_ls_number_reflns 7935
_refine_ls_number_restraints 0
_refine_ls_R_factor_all 0.0301
_refine_ls_R_factor_gt 0.0256
_refine_ls_shift/su_max 0.003305
_refine_ls_structure_factor_coef F
_refine_ls_weighting_details
;
 Method, part 1, Chebychev polynomial, (Watkin, 1994, Prince, 1982) 
 [weight] = 1.0/[A~0~*T~0~(x)+A~1~*T~1~(x) ... +A~n-1~]*T~n-1~(x)] 
 where A~i~ are the Chebychev coefficients listed below and x= Fcalc/Fmax 
 Method = Robust Weighting (Prince, 1982) 
 W = [weight] * [1-(deltaF/6*sigmaF)^2^]^2^ 
 A~i~ are: 
 9.94 -9.42 5.96 
;
_refine_ls_weighting_scheme calc
_refine_ls_wR_factor_all 0.0244
_refine_ls_wR_factor_gt 0.0234
_refine_ls_wR_factor_ref 0.0232
_reflns_limit_h_max 18
_reflns_limit_h_min -18
_reflns_limit_k_max 14
_reflns_limit_k_min 0
_reflns_limit_l_max 33
_reflns_limit_l_min 0
_reflns_number_gt 8190
_reflns_number_total 9015
_reflns_threshold_expression I>2.0\s(I)
_oxford_refine_ls_r_factor_ref 0.0241
_oxford_reflns_number_all 8996
_oxford_reflns_threshold_expression_ref I>3.0\s(I)
_oxford_structure_analysis_title 'Traian 010709a in P2(1)/c'
_cod_data_source_file ic2004276_si_010.cif
_cod_data_source_block cpd9
_cod_original_sg_symbol_Hall '-P 2ybc '
_cod_original_sg_symbol_H-M 'P 1 21/c 1 '
_cod_original_formula_sum 'C23 H36 Dy1 N7 Ni1 O18'
_cod_database_code 4325514

loop_
_symmetry_equiv_pos_as_xyz
x,y,z
-x,-y,-z
-x,y+1/2,-z+1/2
x,-y+1/2,z+1/2

loop_
_atom_site_label
_atom_site_type_symbol
_atom_site_fract_x
_atom_site_fract_y
_atom_site_fract_z
_atom_site_U_iso_or_equiv
_atom_site_occupancy
_atom_site_adp_type
_atom_site_refinement_flags_posn
O15 O 0.35794(15) 0.00616(17) 0.52969(8) 0.0342 1.0000 Uani .
O16 O 0.27492(15) 0.10279(17) 0.45865(7) 0.0318 1.0000 Uani .
O17 O 0.27917(15) 0.1823(2) 0.54086(9) 0.0397 1.0000 Uani .
N7 n 0.30292(15) 0.09838(19) 0.51054(8) 0.0230 1.0000 Uani .
O12 O 0.04753(14) 0.6621(2) 0.52748(8) 0.0339 1.0000 Uani .
O13 O 0.02157(14) 0.80830(19) 0.58622(9) 0.0349 1.0000 Uani .
O14 O 0.17244(13) 0.7615(2) 0.57485(8) 0.0356 1.0000 Uani .
N6 n 0.07995(15) 0.7442(2) 0.56245(8) 0.0224 1.0000 Uani .
O1 O 0.07949(11) 0.76766(14) 0.40512(7) 0.0182 1.0000 Uani .
O2 O 0.12071(10) 0.55640(13) 0.35717(6) 0.0142 1.0000 Uani .
O3 O 0.30122(10) 0.47910(13) 0.38395(6) 0.0142 1.0000 Uani .
O4 O 0.42602(11) 0.63622(14) 0.43830(6) 0.0170 1.0000 Uani .
O5 O 0.19506(12) 0.77935(16) 0.30803(7) 0.0238 1.0000 Uani .
O6 O 0.34360(12) 0.69997(15) 0.32315(7) 0.0223 1.0000 Uani .
O7 O 0.28960(17) 0.7877(2) 0.24328(8) 0.0411 1.0000 Uani .
O8 O 0.19711(12) 0.54897(15) 0.47344(7) 0.0213 1.0000 Uani .
O9 O 0.32567(12) 0.89380(15) 0.39803(7) 0.0218 1.0000 Uani .
O10 O 0.26456(13) 0.78902(15) 0.48685(7) 0.0221 1.0000 Uani .
O11 O 0.15867(11) 0.31664(14) 0.42008(6) 0.0171 1.0000 Uani .
N1 n 0.04804(13) 0.32048(17) 0.30514(7) 0.0177 1.0000 Uani .
N2 n 0.26890(14) 0.23429(16) 0.32754(7) 0.0166 1.0000 Uani .
N3 n 0.27647(15) 0.75665(18) 0.28964(8) 0.0210 1.0000 Uani .
N4 n 0.21014(15) 0.46034(18) 0.26206(8) 0.0221 1.0000 Uani .
C1 C 0.05576(19) 0.8922(2) 0.42469(11) 0.0269 1.0000 Uani .
C2 C -0.00093(14) 0.6863(2) 0.38826(8) 0.0157 1.0000 Uani .
C3 C -0.09763(17) 0.7104(2) 0.39657(10) 0.0238 1.0000 Uani .
C4 C -0.17283(17) 0.6230(3) 0.37725(11) 0.0275 1.0000 Uani .
C5 C -0.14976(16) 0.5138(2) 0.35031(10) 0.0227 1.0000 Uani .
C6 C -0.05098(15) 0.48645(19) 0.34261(8) 0.0157 1.0000 Uani .
C7 C 0.02563(14) 0.57358(18) 0.36214(8) 0.0132 1.0000 Uani .
C8 C -0.03542(16) 0.3689(2) 0.31315(9) 0.0187 1.0000 Uani .
C9 C 0.04361(19) 0.2004(2) 0.27302(10) 0.0268 1.0000 Uani .
C10 C 0.11546(19) 0.1011(2) 0.30139(10) 0.0252 1.0000 Uani .
C11 C 0.22370(18) 0.1240(2) 0.29503(10) 0.0240 1.0000 Uani .
C12 C 0.36293(17) 0.2278(2) 0.34327(9) 0.0188 1.0000 Uani .
C13 C 0.42838(15) 0.3251(2) 0.37173(9) 0.0176 1.0000 Uani .
C14 C 0.53189(18) 0.2981(2) 0.38017(11) 0.0258 1.0000 Uani .
C15 C 0.60043(17) 0.3842(3) 0.40571(11) 0.0277 1.0000 Uani .
C16 C 0.56825(16) 0.4992(2) 0.42644(10) 0.0233 1.0000 Uani .
C17 C 0.46750(15) 0.52640(19) 0.41887(8) 0.0155 1.0000 Uani .
C18 C 0.39548(14) 0.44260(19) 0.39062(8) 0.0140 1.0000 Uani .
C19 C 0.49520(17) 0.7210(2) 0.47128(10) 0.0221 1.0000 Uani .
C20 C 0.22412(17) 0.4859(2) 0.21866(9) 0.0216 1.0000 Uani .
C21 C 0.2419(2) 0.5189(3) 0.16311(11) 0.0394 1.0000 Uani .
Dy1 Dy 0.248883(6) 0.682661(8) 0.401393(4) 0.0111 1.0000 Uani .
Ni2 Ni 0.183103(18) 0.38881(2) 0.339437(10) 0.0117 1.0000 Uani .
H13 H 0.1183 0.9408 0.4304 0.0408 1.0000 Uiso R
H11 H 0.0290 0.8822 0.4586 0.0410 1.0000 Uiso R
H12 H 0.0084 0.9329 0.3962 0.0410 1.0000 Uiso R
H31 H -0.1136 0.7856 0.4153 0.0284 1.0000 Uiso R
H41 H -0.2381 0.6399 0.3830 0.0320 1.0000 Uiso R
H51 H -0.2010 0.4548 0.3376 0.0269 1.0000 Uiso R
H81 H -0.0939 0.3238 0.2983 0.0208 1.0000 Uiso R
H91 H -0.0243 0.1670 0.2699 0.0308 1.0000 Uiso R
H92 H 0.0595 0.2192 0.2359 0.0312 1.0000 Uiso R
H102 H 0.1102 0.1018 0.3409 0.0290 1.0000 Uiso R
H101 H 0.0970 0.0164 0.2859 0.0292 1.0000 Uiso R
H112 H 0.2617 0.0472 0.3076 0.0283 1.0000 Uiso R
H111 H 0.2276 0.1359 0.2559 0.0279 1.0000 Uiso R
H121 H 0.3966 0.1514 0.3360 0.0215 1.0000 Uiso R
H141 H 0.5529 0.2186 0.3674 0.0302 1.0000 Uiso R
H151 H 0.6689 0.3662 0.4101 0.0320 1.0000 Uiso R
H161 H 0.6132 0.5572 0.4451 0.0284 1.0000 Uiso R
H191 H 0.4558 0.7915 0.4830 0.0323 1.0000 Uiso R
H193 H 0.5310 0.6754 0.5029 0.0326 1.0000 Uiso R
H192 H 0.5421 0.7518 0.4485 0.0319 1.0000 Uiso R
H212 H 0.2543 0.4423 0.1438 0.0614 1.0000 Uiso R
H211 H 0.2994 0.5741 0.1684 0.0611 1.0000 Uiso R
H213 H 0.1843 0.5640 0.1449 0.0611 1.0000 Uiso R
H3 H 0.3806 0.9026 0.3866 0.0323 1.0000 Uiso R
H8 H 0.2003 0.2614 0.4333 0.0262 1.0000 Uiso R
H1 H 0.1839 0.4739 0.4658 0.0326 1.0000 Uiso R
H7 H 0.1040 0.2817 0.4209 0.0260 1.0000 Uiso R
H4 H 0.3154 0.9598 0.4147 0.0318 1.0000 Uiso R
H5 H 0.2420 0.7642 0.5158 0.0329 1.0000 Uiso R
H2 H 0.1523 0.5713 0.4917 0.0323 1.0000 Uiso R
H6 H 0.3000 0.8526 0.4949 0.0334 1.0000 Uiso R
O18 O 0.50830(13) 0.95128(17) 0.36935(7) 0.0263 1.0000 Uani .
N5 n 0.5905(2) 0.7630(3) 0.30060(14) 0.0522 1.0000 Uani .
C22 C 0.5600(2) 0.6651(3) 0.28736(11) 0.0334 1.0000 Uani .
C23 C 0.5215(3) 0.5394(3) 0.27008(13) 0.0425 1.0000 Uani .
H232 H 0.4777 0.5078 0.2952 0.0653 1.0000 Uiso R
H233 H 0.5781 0.4831 0.2702 0.0652 1.0000 Uiso R
H231 H 0.4840 0.5440 0.2329 0.0656 1.0000 Uiso R
H10 H 0.5441 0.9708 0.3981 0.0397 1.0000 Uiso R
H9 H 0.5334 0.8964 0.3511 0.0393 1.0000 Uiso R

loop_
_atom_site_aniso_label
_atom_site_aniso_U_11
_atom_site_aniso_U_22
_atom_site_aniso_U_33
_atom_site_aniso_U_23
_atom_site_aniso_U_13
_atom_site_aniso_U_12
O15 0.0428(11) 0.0181(8) 0.0358(10) -0.0033(7) -0.0130(8) -0.0011(7)
O16 0.0449(11) 0.0232(8) 0.0253(9) -0.0033(7) -0.0008(8) 0.0100(8)
O17 0.0371(10) 0.0425(11) 0.0411(11) -0.0205(9) 0.0106(8) 0.0029(9)
N7 0.0226(9) 0.0184(9) 0.0278(10) -0.0052(7) 0.0038(7) -0.0061(7)
O12 0.0325(9) 0.0400(11) 0.0294(9) -0.0125(8) 0.0054(7) -0.0045(8)
O13 0.0317(9) 0.0309(9) 0.0468(11) -0.0090(8) 0.0212(8) 0.0007(8)
O14 0.0226(8) 0.0541(12) 0.0317(9) -0.0124(9) 0.0089(7) -0.0062(8)
N6 0.0249(9) 0.0245(9) 0.0195(9) 0.0016(7) 0.0087(7) -0.0002(8)
O1 0.0163(7) 0.0117(6) 0.0265(8) -0.0055(6) 0.0030(6) 0.0023(5)
O2 0.0124(6) 0.0111(6) 0.0190(7) -0.0012(5) 0.0016(5) 0.0018(5)
O3 0.0112(6) 0.0112(6) 0.0200(7) -0.0018(5) 0.0018(5) 0.0013(5)
O4 0.0132(6) 0.0146(6) 0.0220(7) -0.0032(6) -0.0017(5) -0.0006(5)
O5 0.0207(7) 0.0236(8) 0.0261(8) 0.0051(6) 0.0003(6) -0.0009(6)
O6 0.0254(8) 0.0198(7) 0.0224(8) 0.0038(6) 0.0056(6) 0.0053(6)
O7 0.0530(12) 0.0509(13) 0.0204(9) 0.0148(8) 0.0084(8) -0.0009(10)
O8 0.0287(8) 0.0140(7) 0.0225(7) -0.0044(6) 0.0086(6) -0.0035(6)
O9 0.0284(8) 0.0133(7) 0.0248(8) -0.0046(6) 0.0076(6) -0.0054(6)
O10 0.0288(8) 0.0178(7) 0.0206(7) -0.0062(6) 0.0066(6) -0.0084(6)
O11 0.0178(6) 0.0127(6) 0.0209(7) 0.0019(6) 0.0036(5) 0.0000(6)
N1 0.0217(8) 0.0132(7) 0.0167(8) -0.0021(6) -0.0022(6) -0.0027(7)
N2 0.0250(9) 0.0107(7) 0.0142(8) -0.0015(6) 0.0039(6) 0.0033(6)
N3 0.0268(9) 0.0157(8) 0.0198(9) 0.0008(7) 0.0012(7) -0.0021(7)
N4 0.0276(9) 0.0180(8) 0.0209(9) 0.0017(7) 0.0049(7) 0.0015(7)
C1 0.0280(11) 0.0126(9) 0.0405(13) -0.0079(9) 0.0069(10) 0.0040(8)
C2 0.0140(8) 0.0147(8) 0.0179(9) -0.0002(7) 0.0010(7) 0.0010(7)
C3 0.0182(10) 0.0241(11) 0.0297(11) -0.0044(9) 0.0057(8) 0.0050(8)
C4 0.0127(9) 0.0347(13) 0.0353(13) -0.0032(10) 0.0047(9) 0.0015(9)
C5 0.0132(9) 0.0263(11) 0.0280(11) -0.0007(9) 0.0015(8) -0.0036(8)
C6 0.0138(8) 0.0161(9) 0.0164(9) 0.0021(7) -0.0004(7) -0.0014(7)
C7 0.0133(8) 0.0125(8) 0.0133(8) 0.0017(6) 0.0006(6) 0.0011(7)
C8 0.0191(9) 0.0166(9) 0.0181(9) 0.0007(7) -0.0044(7) -0.0056(7)
C9 0.0304(12) 0.0194(10) 0.0275(11) -0.0114(9) -0.0052(9) -0.0023(9)
C10 0.0352(12) 0.0123(9) 0.0272(11) -0.0048(8) 0.0017(9) -0.0028(9)
C11 0.0333(12) 0.0145(9) 0.0233(11) -0.0078(8) 0.0020(9) 0.0034(8)
C12 0.0275(10) 0.0133(8) 0.0169(9) 0.0010(7) 0.0073(8) 0.0079(8)
C13 0.0179(9) 0.0169(9) 0.0187(9) 0.0018(8) 0.0046(7) 0.0057(8)
C14 0.0228(10) 0.0233(11) 0.0321(12) 0.0031(9) 0.0066(9) 0.0114(9)
C15 0.0141(9) 0.0320(12) 0.0370(13) 0.0042(10) 0.0046(9) 0.0087(9)
C16 0.0149(9) 0.0272(11) 0.0267(11) 0.0037(9) -0.0006(8) 0.0013(8)
C17 0.0147(8) 0.0148(9) 0.0170(9) 0.0028(7) 0.0026(7) 0.0020(7)
C18 0.0141(8) 0.0137(8) 0.0143(8) 0.0035(7) 0.0027(7) 0.0030(7)
C19 0.0191(10) 0.0190(10) 0.0254(11) -0.0007(8) -0.0054(8) -0.0055(8)
C20 0.0242(10) 0.0197(10) 0.0207(10) 0.0029(8) 0.0027(8) 0.0017(8)
C21 0.0508(17) 0.0468(16) 0.0222(12) 0.0099(11) 0.0107(11) -0.0002(14)
Dy1 0.01102(4) 0.00814(4) 0.01382(4) -0.00149(3) 0.00118(3) 0.00007(3)
Ni2 0.01375(11) 0.00818(10) 0.01280(11) -0.00150(8) 0.00087(8) 0.00049(8)
O18 0.0299(9) 0.0256(8) 0.0229(8) -0.0006(7) 0.0024(6) 0.0014(7)
N5 0.0460(15) 0.0470(16) 0.0648(19) -0.0200(15) 0.0123(14) -0.0057(13)
C22 0.0316(13) 0.0404(15) 0.0294(12) -0.0040(11) 0.0087(10) 0.0043(11)
C23 0.063(2) 0.0341(14) 0.0339(14) -0.0043(12) 0.0181(14) -0.0067(14)

loop_
_atom_type_symbol
_atom_type_scat_dispersion_real
_atom_type_scat_dispersion_imag
_atom_type_scat_Cromer_Mann_a1
_atom_type_scat_Cromer_Mann_b1
_atom_type_scat_Cromer_Mann_a2
_atom_type_scat_Cromer_Mann_b2
_atom_type_scat_Cromer_Mann_a3
_atom_type_scat_Cromer_Mann_b3
_atom_type_scat_Cromer_Mann_a4
_atom_type_scat_Cromer_Mann_b4
_atom_type_scat_Cromer_Mann_c
_atom_type_scat_source
C 0.0033 0.0016 2.3100 20.8439 1.0200 10.2075 1.5886 0.5687 0.8650 51.6512 0.2156 'International Tables Vol C 4.2.6.8 and 6.1.1.4'
H 0.0000 0.0000 0.4930 10.5109 0.3229 26.1257 0.1402 3.1424 0.0408 57.7998 0.0030 'International Tables Vol C 4.2.6.8 and 6.1.1.4'
n 0.0061 0.0033 12.2126 0.0057 3.1322 9.8933 2.0125 28.9975 1.1663 0.5826 -11.5290 'International Tables Vol C 4.2.6.8 and 6.1.1.4'
O 0.0106 0.0060 3.0485 13.2771 2.2868 5.7011 1.5463 0.3239 0.8670 32.9089 0.2508 'International Tables Vol C 4.2.6.8 and 6.1.1.4'
Ni 0.3393 1.1124 12.8376 3.8785 7.2920 0.2565 4.4438 12.1763 2.3800 66.3421 1.0341 'International Tables Vol C 4.2.6.8 and 6.1.1.4'
Mo -1.6832 0.6857 3.7025 0.2772 17.2356 1.0958 12.8876 11.0040 3.7429 61.6584 4.3875 'International Tables Vol C 4.2.6.8 and 6.1.1.4'
Dy -0.1892 4.4098 26.5070 2.1802 17.6383 0.2022 14.5596 12.1899 2.9658 111.8740 4.2973 'International Tables Vol C 4.2.6.8 and 6.1.1.4'

loop_
_geom_angle_atom_site_label_1
_geom_angle_atom_site_label_2
_geom_angle_atom_site_label_3
_geom_angle
_geom_angle_publ_flag
O16 N7 O15 117.93(19) yes
O16 N7 O17 120.8(2) yes
O15 N7 O17 121.3(2) yes
O14 N6 O13 119.5(2) yes
O14 N6 O12 120.1(2) yes
O13 N6 O12 120.5(2) yes
C1 O1 C2 116.42(16) yes
C1 O1 Dy1 126.24(13) yes
C2 O1 Dy1 117.31(11) yes
C7 O2 Dy1 123.56(12) yes
C7 O2 Ni2 125.57(12) yes
Dy1 O2 Ni2 106.52(6) yes
C18 O3 Dy1 124.33(12) yes
C18 O3 Ni2 127.14(13) yes
Dy1 O3 Ni2 106.74(6) yes
C17 O4 C19 115.69(16) yes
C17 O4 Dy1 117.15(11) yes
C19 O4 Dy1 126.43(13) yes
N3 O5 Dy1 95.49(12) yes
N3 O6 Dy1 97.19(12) yes
Dy1 O8 H1 117.6 no
Dy1 O8 H2 122.4 no
H1 O8 H2 103.6 no
Dy1 O9 H3 120.9 no
Dy1 O9 H4 129.4 no
H3 O9 H4 107.3 no
Dy1 O10 H5 126.7 no
Dy1 O10 H6 124.4 no
H5 O10 H6 108.4 no
Ni2 O11 H8 113.6 no
Ni2 O11 H7 115.6 no
H8 O11 H7 103.9 no
C8 N1 C9 116.76(18) yes
C8 N1 Ni2 124.25(14) yes
C9 N1 Ni2 118.73(15) yes
C11 N2 C12 115.73(18) yes
C11 N2 Ni2 119.65(14) yes
C12 N2 Ni2 124.45(15) yes
O5 N3 O6 115.72(18) yes
O5 N3 O7 122.3(2) yes
O6 N3 O7 122.0(2) yes
C20 N4 Ni2 172.83(19) yes
O1 C1 H13 106.5 no
O1 C1 H11 108.7 no
H13 C1 H11 111.4 no
O1 C1 H12 108.4 no
H13 C1 H12 109.9 no
H11 C1 H12 111.7 no
O1 C2 C3 124.28(19) yes
O1 C2 C7 113.59(16) yes
C3 C2 C7 122.13(19) yes
C2 C3 C4 119.5(2) yes
C2 C3 H31 120.8 no
C4 C3 H31 119.7 no
C3 C4 C5 119.7(2) yes
C3 C4 H41 119.1 no
C5 C4 H41 121.2 no
C4 C5 C6 121.4(2) yes
C4 C5 H51 119.2 no
C6 C5 H51 119.3 no
C5 C6 C7 119.39(19) yes
C5 C6 C8 116.67(19) yes
C7 C6 C8 123.92(18) yes
C2 C7 C6 117.79(18) yes
C2 C7 O2 118.19(17) yes
C6 C7 O2 124.02(18) yes
C6 C8 N1 127.29(19) yes
C6 C8 H81 115.8 no
N1 C8 H81 117.0 no
N1 C9 C10 111.55(18) yes
N1 C9 H91 107.9 no
C10 C9 H91 108.9 no
N1 C9 H92 108.7 no
C10 C9 H92 110.0 no
H91 C9 H92 109.6 no
C9 C10 C11 114.2(2) yes
C9 C10 H102 108.0 no
C11 C10 H102 108.3 no
C9 C10 H101 109.5 no
C11 C10 H101 107.3 no
H102 C10 H101 109.5 no
C10 C11 N2 113.39(18) yes
C10 C11 H112 108.1 no
N2 C11 H112 108.4 no
C10 C11 H111 108.5 no
N2 C11 H111 110.3 no
H112 C11 H111 108.0 no
N2 C12 C13 128.03(19) yes
N2 C12 H121 118.3 no
C13 C12 H121 113.6 no
C12 C13 C14 116.76(19) yes
C12 C13 C18 124.39(18) yes
C14 C13 C18 118.8(2) yes
C13 C14 C15 121.6(2) yes
C13 C14 H141 117.9 no
C15 C14 H141 120.5 no
C14 C15 C16 120.0(2) yes
C14 C15 H151 120.7 no
C16 C15 H151 119.3 no
C15 C16 C17 119.0(2) yes
C15 C16 H161 121.3 no
C17 C16 H161 119.6 no
O4 C17 C16 124.52(19) yes
O4 C17 C18 113.08(16) yes
C16 C17 C18 122.4(2) yes
C17 C18 C13 118.08(18) yes
C17 C18 O3 117.83(17) yes
C13 C18 O3 124.09(18) yes
O4 C19 H191 106.7 no
O4 C19 H193 110.3 no
H191 C19 H193 111.5 no
O4 C19 H192 108.3 no
H191 C19 H192 110.9 no
H193 C19 H192 109.1 no
N4 C20 C21 179.8(3) yes
C20 C21 H212 109.0 no
C20 C21 H211 105.2 no
H212 C21 H211 111.6 no
C20 C21 H213 108.1 no
H212 C21 H213 111.9 no
H211 C21 H213 110.7 no
O5 Dy1 O4 122.91(5) yes
O5 Dy1 O1 75.12(5) yes
O4 Dy1 O1 155.33(5) yes
O5 Dy1 O6 51.59(5) yes
O4 Dy1 O6 72.89(5) yes
O1 Dy1 O6 126.66(5) yes
O5 Dy1 O9 70.85(5) yes
O4 Dy1 O9 78.16(5) yes
O1 Dy1 O9 94.58(5) yes
O6 Dy1 O9 68.49(5) yes
O5 Dy1 O8 144.61(5) yes
O4 Dy1 O8 89.71(5) yes
O1 Dy1 O8 78.99(5) yes
O6 Dy1 O8 147.56(5) yes
O9 Dy1 O8 135.54(5) yes
O5 Dy1 O10 126.43(6) yes
O4 Dy1 O10 79.47(5) yes
O1 Dy1 O10 75.98(5) yes
O6 Dy1 O10 131.79(6) yes
O9 Dy1 O10 67.67(5) yes
O5 Dy1 O2 73.15(5) yes
O4 Dy1 O2 132.46(5) yes
O1 Dy1 O2 65.54(5) yes
O6 Dy1 O2 97.11(5) yes
O9 Dy1 O2 142.36(5) yes
O5 Dy1 O3 105.15(5) yes
O4 Dy1 O3 65.03(5) yes
O1 Dy1 O3 130.65(5) yes
O6 Dy1 O3 73.34(5) yes
O9 Dy1 O3 133.03(5) yes
O8 Dy1 O10 68.10(5) yes
O8 Dy1 O2 74.37(5) yes
O10 Dy1 O2 130.22(5) yes
O8 Dy1 O3 74.52(5) yes
O10 Dy1 O3 127.84(5) yes
O2 Dy1 O3 67.56(5) yes
O11 Ni2 N4 178.66(7) yes
O11 Ni2 N2 91.27(6) yes
N4 Ni2 N2 88.48(7) yes
O11 Ni2 O3 83.87(6) yes
N4 Ni2 O3 94.82(7) yes
N2 Ni2 O3 91.31(6) yes
O11 Ni2 N1 89.97(6) yes
N4 Ni2 N1 91.37(8) yes
N2 Ni2 N1 99.35(7) yes
O3 Ni2 N1 167.82(7) yes
O11 Ni2 O2 88.92(6) yes
N4 Ni2 O2 91.10(7) yes
N2 Ni2 O2 169.97(7) yes
O3 Ni2 O2 78.74(6) yes
N1 Ni2 O2 90.68(7) yes
H10 O18 H9 113.2 no
N5 C22 C23 179.6(3) yes
C22 C23 H232 110.6 no
C22 C23 H233 107.3 no
H232 C23 H233 110.6 no
C22 C23 H231 109.9 no
H232 C23 H231 108.7 no
H233 C23 H231 109.8 no

loop_
_geom_bond_atom_site_label_1
_geom_bond_atom_site_label_2
_geom_bond_distance
_geom_bond_publ_flag
O15 N7 1.260(3) yes
O16 N7 1.262(3) yes
O17 N7 1.217(3) yes
O12 N6 1.238(3) yes
O13 N6 1.240(3) yes
O14 N6 1.254(3) yes
O1 C1 1.434(2) yes
O1 C2 1.391(2) yes
O1 Dy1 2.4691(14) yes
O2 C7 1.321(2) yes
O2 Dy1 2.3073(14) yes
O2 Ni2 2.0130(14) yes
O3 C18 1.316(2) yes
O3 Dy1 2.2942(14) yes
O3 Ni2 2.0206(14) yes
O4 C17 1.387(2) yes
O4 C19 1.439(2) yes
O4 Dy1 2.4746(14) yes
O5 N3 1.271(3) yes
O5 Dy1 2.4885(16) yes
O6 N3 1.270(2) yes
O6 Dy1 2.4536(16) yes
O7 N3 1.210(3) yes
O8 Dy1 2.4212(16) yes
O8 H1 0.816 no
O8 H2 0.836 no
O9 Dy1 2.4379(15) yes
O9 H3 0.835 no
O9 H4 0.820 no
O10 Dy1 2.3347(15) yes
O10 H5 0.847 no
O10 H6 0.823 no
O11 Ni2 2.1700(15) yes
O11 H8 0.834 no
O11 H7 0.827 no
N1 C8 1.277(3) yes
N1 C9 1.471(3) yes
N1 Ni2 2.0186(17) yes
N2 C11 1.474(3) yes
N2 C12 1.273(3) yes
N2 Ni2 2.0294(17) yes
N4 C20 1.131(3) yes
N4 Ni2 2.1050(19) yes
C1 H13 0.978 no
C1 H11 0.954 no
C1 H12 0.968 no
C2 C3 1.375(3) yes
C2 C7 1.406(3) yes
C3 C4 1.392(3) yes
C3 H31 0.947 no
C4 C5 1.371(3) yes
C4 H41 0.930 no
C5 C6 1.405(3) yes
C5 H51 0.943 no
C6 C7 1.405(3) yes
C6 C8 1.449(3) yes
C8 H81 0.944 no
C9 C10 1.512(3) yes
C9 H91 0.974 no
C9 H92 0.977 no
C10 C11 1.513(3) yes
C10 H102 0.972 no
C10 H101 0.977 no
C11 H112 0.974 no
C11 H111 0.969 no
C12 C13 1.450(3) yes
C12 H121 0.946 no
C13 C14 1.412(3) yes
C13 C18 1.403(3) yes
C14 C15 1.369(4) yes
C14 H141 0.942 no
C15 C16 1.394(3) yes
C15 H151 0.934 no
C16 C17 1.376(3) yes
C16 H161 0.926 no
C17 C18 1.407(3) yes
C19 H191 0.974 no
C19 H193 0.969 no
C19 H192 0.958 no
C20 C21 1.448(3) yes
C21 H212 0.953 no
C21 H211 0.960 no
C21 H213 0.959 no
O18 H10 0.813 no
O18 H9 0.828 no
N5 C22 1.128(4) yes
C22 C23 1.448(4) yes
C23 H232 0.969 no
C23 H233 0.964 no
C23 H231 0.967 no

loop_
_geom_hbond_atom_site_label_D
_geom_hbond_atom_site_label_H
_geom_hbond_atom_site_label_A
_geom_hbond_site_symmetry_A
_geom_hbond_angle_DHA
_geom_hbond_distance_DH
_geom_hbond_distance_HA
_geom_hbond_distance_DA
_geom_hbond_publ_flag
C15 H151 O14 2_666 159 0.93 2.50 3.393(3) yes
C19 H192 O17 2_666 139 0.96 2.49 3.267(3) yes
C21 H213 O14 4_564 130 0.96 2.48 3.178(3) yes
O9 H3 O18 . 169 0.84 1.91 2.731(3) yes
O11 H8 O16 . 167 0.83 1.98 2.804(3) yes
O8 H1 O11 . 159 0.82 1.98 2.757(3) yes
O11 H7 O13 2_566 173 0.83 1.92 2.746(3) yes
O11 H7 N6 2_566 159 0.83 2.59 3.376(3) yes
O9 H4 O16 1_565 171 0.82 1.96 2.772(3) yes
O10 H5 O14 . 161 0.85 1.83 2.647(3) yes
O8 H2 O12 . 167 0.84 2.01 2.828(3) yes
O10 H6 O15 1_565 164 0.82 1.92 2.719(3) yes
O10 H6 N7 1_565 146 0.82 2.59 3.300(3) yes
O18 H10 O15 2_666 172 0.81 2.05 2.854(3) yes
O18 H9 N5 . 176 0.83 2.08 2.903(3) yes
